data_7205919
loop_
_publ_author_name
'Yoon, Seong-Jun'
'Park, SooYoung'

_publ_section_title
;
 Polymorphic and mechanochromic luminescence modulation in the highly
 emissive dicyanodistyrylbenzene crystal: secondary bonding interaction
 in molecular stacking assembly
;
_journal_issue 23
_journal_name_full 'Journal of Materials Chemistry'
_journal_page_first 8338
_journal_paper_doi 10.1039/c0jm03711g
_journal_volume 21
_journal_year 2011
_chemical_formula_sum 'C24 H16 N2'
_chemical_formula_weight 332.39
_chemical_name_systematic
;
?
;
_space_group_IT_number 61
_symmetry_cell_setting orthorhombic
_symmetry_space_group_name_Hall '-P 2ac 2ab'
_symmetry_space_group_name_H-M 'P b c a'
_atom_sites_solution_hydrogens geom
_atom_sites_solution_primary direct
_atom_sites_solution_secondary difmap
_audit_creation_method SHELXL-97
_cell_angle_alpha 90.00
_cell_angle_beta 90.00
_cell_angle_gamma 90.00
_cell_formula_units_Z 4
_cell_length_a 6.8239(4)
_cell_length_b 7.2324(3)
_cell_length_c 35.2082(15)
_cell_measurement_reflns_used 2070
_cell_measurement_temperature 173(2)
_cell_measurement_theta_max 24.29
_cell_measurement_theta_min 3.20
_cell_volume 1737.64(15)
_computing_cell_refinement 'Bruker SAINT'
_computing_data_collection 'Bruker APEX2'
_computing_data_reduction 'Bruker SAINT'
_computing_molecular_graphics 'Bruker SHELXTL'
_computing_publication_material 'Bruker SHELXTL'
_computing_structure_refinement 'SHELXL-97 (Sheldrick, 2008)'
_computing_structure_solution 'SHELXS-97 (Sheldrick, 2008)'
_diffrn_ambient_temperature 173(2)
_diffrn_measured_fraction_theta_full 0.997
_diffrn_measured_fraction_theta_max 0.997
_diffrn_measurement_device_type 'Bruker APEX-II CCD'
_diffrn_measurement_method '\f and \w scans'
_diffrn_radiation_monochromator graphite
_diffrn_radiation_source 'fine-focus sealed tube'
_diffrn_radiation_type MoK\a
_diffrn_radiation_wavelength 0.71073
_diffrn_reflns_av_R_equivalents 0.0374
_diffrn_reflns_av_sigmaI/netI 0.0370
_diffrn_reflns_limit_h_max 8
_diffrn_reflns_limit_h_min -8
_diffrn_reflns_limit_k_max 7
_diffrn_reflns_limit_k_min -9
_diffrn_reflns_limit_l_max 35
_diffrn_reflns_limit_l_min -45
_diffrn_reflns_number 8242
_diffrn_reflns_theta_full 27.50
_diffrn_reflns_theta_max 27.50
_diffrn_reflns_theta_min 1.16
_exptl_absorpt_coefficient_mu 0.075
_exptl_absorpt_correction_T_max 0.9944
_exptl_absorpt_correction_T_min 0.9757
_exptl_absorpt_correction_type 'Multi-scan SADABS'
_exptl_crystal_colour colourless
_exptl_crystal_density_diffrn 1.271
_exptl_crystal_density_method 'not measured'
_exptl_crystal_F_000 696
_exptl_crystal_size_max 0.33
_exptl_crystal_size_mid 0.24
_exptl_crystal_size_min 0.08
_refine_diff_density_max 0.179
_refine_diff_density_min -0.224
_refine_diff_density_rms 0.051
_refine_ls_extinction_method none
_refine_ls_goodness_of_fit_ref 1.140
_refine_ls_hydrogen_treatment constr
_refine_ls_matrix_type full
_refine_ls_number_parameters 118
_refine_ls_number_reflns 1989
_refine_ls_number_restraints 0
_refine_ls_restrained_S_all 1.140
_refine_ls_R_factor_all 0.0665
_refine_ls_R_factor_gt 0.0461
_refine_ls_shift/su_max 0.000
_refine_ls_shift/su_mean 0.000
_refine_ls_structure_factor_coef Fsqd
_refine_ls_weighting_details 'calc w=1/[\s^2^(Fo^2^)+(0.0788P)^2^+0.1972P] where P=(Fo^2^+2Fc^2^)/3'
_refine_ls_weighting_scheme calc
_refine_ls_wR_factor_gt 0.1319
_refine_ls_wR_factor_ref 0.1538
_reflns_number_gt 1471
_reflns_number_total 1989
_reflns_threshold_expression >2sigma(I)
_cod_data_source_file c0jm03711g.txt
_cod_data_source_block a-bdcs1
_cod_depositor_comments
;
The following automatic conversions were performed:
'_symmetry_cell_setting' value 'Orthorhombic' changed to 'orthorhombic'
according to '/home/saulius/struct/CIF-dictionaries/cif_core.dic'
dictionary named 'cif_core.dic' version 2.4.1 from 2010-06-29.

Automatic conversion script
Id: cif_fix_enum 1555 2011-01-17 13:19:09Z saulius 
;
_cod_original_sg_symbol_H-M Pbca
_cod_database_code 7205919

loop_
_symmetry_equiv_pos_as_xyz
'x, y, z'
'-x+1/2, -y, z+1/2'
'-x, y+1/2, -z+1/2'
'x+1/2, -y+1/2, -z'
'-x, -y, -z'
'x-1/2, y, -z-1/2'
'x, -y-1/2, z-1/2'
'-x-1/2, y-1/2, z'

loop_
_atom_site_label
_atom_site_type_symbol
_atom_site_fract_x
_atom_site_fract_y
_atom_site_fract_z
_atom_site_U_iso_or_equiv
_atom_site_adp_type
_atom_site_occupancy
_atom_site_symmetry_multiplicity
_atom_site_calc_flag
_atom_site_refinement_flags
_atom_site_disorder_assembly
_atom_site_disorder_group
N1 N 0.0349(2) 0.1272(2) 0.09156(4) 0.0440(5) Uani 1 1 d . . .
C1 C 0.3189(2) 0.0752(2) 0.00829(4) 0.0305(4) Uani 1 1 d . . .
H1A H 0.1937 0.1259 0.0138 0.037 Uiso 1 1 calc R . .
C2 C 0.4538(2) 0.0496(2) 0.03752(4) 0.0263(4) Uani 1 1 d . . .
C3 C 0.6349(2) -0.0279(2) 0.02867(4) 0.0308(4) Uani 1 1 d . . .
H3A H 0.7280 -0.0484 0.0483 0.037 Uiso 1 1 calc R . .
C4 C 0.4056(2) 0.1041(2) 0.07711(4) 0.0255(4) Uani 1 1 d . . .
C5 C 0.1992(3) 0.1158(2) 0.08591(4) 0.0289(4) Uani 1 1 d . . .
C6 C 0.5415(2) 0.1488(2) 0.10319(5) 0.0289(4) Uani 1 1 d . . .
H6A H 0.6732 0.1466 0.0944 0.035 Uiso 1 1 calc R . .
C7 C 0.5161(2) 0.2006(2) 0.14324(4) 0.0265(4) Uani 1 1 d . . .
C8 C 0.3666(3) 0.1329(2) 0.16644(5) 0.0312(4) Uani 1 1 d . . .
H8A H 0.2721 0.0497 0.1564 0.037 Uiso 1 1 calc R . .
C9 C 0.3564(3) 0.1875(3) 0.20415(5) 0.0363(5) Uani 1 1 d . . .
H9A H 0.2548 0.1407 0.2199 0.044 Uiso 1 1 calc R . .
C10 C 0.4923(3) 0.3089(2) 0.21908(5) 0.0373(5) Uani 1 1 d . . .
H10A H 0.4835 0.3465 0.2449 0.045 Uiso 1 1 calc R . .
C11 C 0.6410(3) 0.3754(2) 0.19623(5) 0.0389(5) Uani 1 1 d . . .
H11A H 0.7340 0.4601 0.2062 0.047 Uiso 1 1 calc R . .
C12 C 0.6547(3) 0.3190(2) 0.15895(5) 0.0343(5) Uani 1 1 d . . .
H12A H 0.7604 0.3617 0.1437 0.041 Uiso 1 1 calc R . .

loop_
_atom_site_aniso_label
_atom_site_aniso_U_11
_atom_site_aniso_U_22
_atom_site_aniso_U_33
_atom_site_aniso_U_23
_atom_site_aniso_U_13
_atom_site_aniso_U_12
N1 0.0292(9) 0.0663(12) 0.0366(9) 0.0021(8) 0.0000(7) 0.0018(8)
C1 0.0255(9) 0.0375(10) 0.0285(9) -0.0030(7) 0.0004(7) 0.0040(8)
C2 0.0271(9) 0.0276(9) 0.0241(8) 0.0004(6) 0.0003(6) -0.0004(7)
C3 0.0257(9) 0.0385(10) 0.0282(9) 0.0002(7) -0.0037(7) 0.0032(8)
C4 0.0244(8) 0.0259(8) 0.0261(8) 0.0001(6) 0.0015(6) 0.0012(7)
C5 0.0279(10) 0.0338(10) 0.0250(8) -0.0012(7) -0.0005(7) 0.0002(7)
C6 0.0256(9) 0.0332(9) 0.0279(9) 0.0001(7) 0.0022(7) -0.0006(7)
C7 0.0263(9) 0.0283(9) 0.0250(8) 0.0004(6) -0.0015(6) 0.0025(7)
C8 0.0306(10) 0.0332(9) 0.0299(9) 0.0003(7) -0.0003(7) -0.0029(8)
C9 0.0367(10) 0.0432(11) 0.0289(9) 0.0018(7) 0.0058(8) 0.0006(8)
C10 0.0480(12) 0.0399(10) 0.0239(8) -0.0034(7) -0.0031(8) 0.0080(9)
C11 0.0454(12) 0.0384(11) 0.0328(10) -0.0028(7) -0.0086(8) -0.0060(9)
C12 0.0338(10) 0.0407(11) 0.0285(9) 0.0006(7) -0.0010(7) -0.0080(8)

loop_
_atom_type_symbol
_atom_type_description
_atom_type_scat_dispersion_real
_atom_type_scat_dispersion_imag
_atom_type_scat_source
C C 0.0033 0.0016 'International Tables Vol C Tables 4.2.6.8 and 6.1.1.4'
H H 0.0000 0.0000 'International Tables Vol C Tables 4.2.6.8 and 6.1.1.4'
N N 0.0061 0.0033 'International Tables Vol C Tables 4.2.6.8 and 6.1.1.4'

loop_
_geom_angle_atom_site_label_1
_geom_angle_atom_site_label_2
_geom_angle_atom_site_label_3
_geom_angle
_geom_angle_site_symmetry_1
_geom_angle_site_symmetry_3
_geom_angle_publ_flag
C3 C1 C2 120.79(16) 5_655 . ?
C3 C2 C1 118.35(14) . . ?
C3 C2 C4 120.87(14) . . ?
C1 C2 C4 120.78(15) . . ?
C1 C3 C2 120.85(15) 5_655 . ?
C6 C4 C5 120.79(15) . . ?
C6 C4 C2 123.51(15) . . ?
C5 C4 C2 115.63(14) . . ?
N1 C5 C4 177.52(17) . . ?
C4 C6 C7 129.45(15) . . ?
C12 C7 C8 118.72(15) . . ?
C12 C7 C6 117.28(14) . . ?
C8 C7 C6 123.95(15) . . ?
C9 C8 C7 119.81(16) . . ?
C10 C9 C8 120.78(17) . . ?
C9 C10 C11 119.52(16) . . ?
C12 C11 C10 120.11(17) . . ?
C11 C12 C7 121.00(16) . . ?

loop_
_geom_bond_atom_site_label_1
_geom_bond_atom_site_label_2
_geom_bond_distance
_geom_bond_site_symmetry_2
_geom_bond_publ_flag
N1 C5 1.142(2) . ?
C1 C3 1.382(2) 5_655 ?
C1 C2 1.393(2) . ?
C2 C3 1.392(2) . ?
C2 C4 1.486(2) . ?
C3 C1 1.382(2) 5_655 ?
C4 C6 1.344(2) . ?
C4 C5 1.445(2) . ?
C6 C7 1.469(2) . ?
C7 C12 1.391(2) . ?
C7 C8 1.395(2) . ?
C8 C9 1.387(2) . ?
C9 C10 1.381(2) . ?
C10 C11 1.381(3) . ?
C11 C12 1.378(2) . ?
